data_4082687
loop_
_publ_author_name
'Mohr, Jens'
'Durmaz, Mustafa'
'Irran, Elisabeth'
'Oestreich, Martin'

_publ_contact_author
;
        Martin Oestreich
        Institut f\"ur Chemie
        Technische Universit\"at Berlin 
        Strasse des 17. Juni 135
        10623 Berlin
        Germany
;
_publ_section_title
;
 Tris(5,6,7,8-tetrafluoronaphthalen-2-yl)borane, a Partially Fluorinated
 Boron Lewis Acid with Fluorination Distal to the Boron Atom
;
_journal_issue 5
_journal_name_full Organometallics
_journal_page_first 1108
_journal_paper_doi 10.1021/om500128a
_journal_volume 33
_journal_year 2014
_chemical_formula_moiety 'C30 H11 B F12 O, 2(C4 H8 O)'
_chemical_formula_sum 'C38 H27 B F12 O3'
_chemical_formula_weight 770.41
_chemical_name_systematic
; 
 ? 
;
_space_group_IT_number 2
_symmetry_cell_setting triclinic
_symmetry_space_group_name_Hall '-P 1'
_symmetry_space_group_name_H-M 'P -1'
_atom_sites_solution_hydrogens geom
_atom_sites_solution_primary direct
_atom_sites_solution_secondary difmap
_audit_creation_method
;
CrysAlisPro, Agilent Technologies,
Version 1.171.36.32 (release 02-08-2013 CrysAlis171 .NET)
(compiled Aug  2 2013,16:46:58)
;
_cell_angle_alpha 97.612(3)
_cell_angle_beta 96.728(3)
_cell_angle_gamma 92.256(3)
_cell_formula_units_Z 4
_cell_length_a 12.5486(5)
_cell_length_b 13.7189(6)
_cell_length_c 20.0521(8)
_cell_measurement_reflns_used 6485
_cell_measurement_temperature 150(2)
_cell_measurement_theta_max 73.3790
_cell_measurement_theta_min 3.3070
_cell_volume 3392.8(2)
_computing_cell_refinement
;
CrysAlisPro, Agilent Technologies,
Version 1.171.36.32 (release 02-08-2013 CrysAlis171 .NET)
(compiled Aug  2 2013,16:46:58)
;
_computing_data_collection
;
CrysAlisPro, Agilent Technologies,
Version 1.171.36.32 (release 02-08-2013 CrysAlis171 .NET)
(compiled Aug  2 2013,16:46:58)
;
_computing_data_reduction
;
CrysAlisPro, Agilent Technologies,
Version 1.171.36.32 (release 02-08-2013 CrysAlis171 .NET)
(compiled Aug  2 2013,16:46:58)
;
_computing_structure_refinement 'SHELXL-97 (Sheldrick, 1997)'
_computing_structure_solution 'SHELXS-97 (Sheldrick, 1990)'
_diffrn_ambient_temperature 150(2)
_diffrn_measured_fraction_theta_full 0.999
_diffrn_measured_fraction_theta_max 0.999
_diffrn_measurement_device_type 'SuperNova, Single source at offset, Atlas'
_diffrn_radiation_monochromator mirror
_diffrn_radiation_source 'SuperNova (Cu) X-ray Source'
_diffrn_radiation_type CuK\a
_diffrn_radiation_wavelength 1.54184
_diffrn_reflns_av_R_equivalents 0.0449
_diffrn_reflns_av_sigmaI/netI 0.0574
_diffrn_reflns_limit_h_max 10
_diffrn_reflns_limit_h_min -15
_diffrn_reflns_limit_k_max 16
_diffrn_reflns_limit_k_min -16
_diffrn_reflns_limit_l_max 23
_diffrn_reflns_limit_l_min -24
_diffrn_reflns_number 23231
_diffrn_reflns_theta_full 67.50
_diffrn_reflns_theta_max 67.50
_diffrn_reflns_theta_min 3.26
_exptl_absorpt_coefficient_mu 1.222
_exptl_absorpt_correction_T_max 0.8672
_exptl_absorpt_correction_T_min 0.7499
_exptl_absorpt_correction_type multi-scan
_exptl_absorpt_process_details
;
CrysAlisPro, Agilent Technologies,
Version 1.171.36.32 (release 02-08-2013 CrysAlis171 .NET)
(compiled Aug  2 2013,16:46:58)
Empirical absorption correction using spherical harmonics,
 implemented in SCALE3 ABSPACK scaling algorithm.
;
_exptl_crystal_colour colourless
_exptl_crystal_density_diffrn 1.508
_exptl_crystal_density_method 'not measured'
_exptl_crystal_description block
_exptl_crystal_F_000 1568
_exptl_crystal_size_max 0.25
_exptl_crystal_size_mid 0.18
_exptl_crystal_size_min 0.12
_refine_diff_density_max 0.847
_refine_diff_density_min -0.524
_refine_diff_density_rms 0.069
_refine_ls_extinction_method none
_refine_ls_goodness_of_fit_ref 1.098
_refine_ls_hydrogen_treatment mixed
_refine_ls_matrix_type full
_refine_ls_number_parameters 985
_refine_ls_number_reflns 12217
_refine_ls_number_restraints 1
_refine_ls_restrained_S_all 1.100
_refine_ls_R_factor_all 0.1146
_refine_ls_R_factor_gt 0.0814
_refine_ls_shift/su_max 0.021
_refine_ls_shift/su_mean 0.001
_refine_ls_structure_factor_coef Fsqd
_refine_ls_weighting_details 'calc w=1/[\s^2^(Fo^2^)+(0.0340P)^2^+7.9874P] where P=(Fo^2^+2Fc^2^)/3'
_refine_ls_weighting_scheme calc
_refine_ls_wR_factor_gt 0.1706
_refine_ls_wR_factor_ref 0.1891
_reflns_number_gt 8394
_reflns_number_total 12217
_reflns_threshold_expression >2sigma(I)
_cod_data_source_file om500128a_si_002.cif
_cod_data_source_block cu-437
_cod_original_sg_symbol_H-M P-1
_cod_database_code 4082687

loop_
_symmetry_equiv_pos_as_xyz
'x, y, z'
'-x, -y, -z'

loop_
_atom_site_label
_atom_site_type_symbol
_atom_site_fract_x
_atom_site_fract_y
_atom_site_fract_z
_atom_site_U_iso_or_equiv
_atom_site_adp_type
_atom_site_occupancy
_atom_site_symmetry_multiplicity
_atom_site_calc_flag
_atom_site_refinement_flags
B1 B 0.0848(4) 0.4909(3) 0.3206(2) 0.0349(10) Uani 1 1 d .
B2 B 0.5246(5) 0.0702(4) 0.1741(3) 0.0529(14) Uani 1 1 d .
O1 O -0.0205(2) 0.4349(2) 0.33584(16) 0.0391(7) Uani 1 1 d .
H1A H -0.011(4) 0.380(4) 0.348(3) 0.047 Uiso 1 1 d .
H1B H -0.081(4) 0.429(3) 0.302(3) 0.047 Uiso 1 1 d .
O2 O 0.4694(3) -0.0303(3) 0.1341(2) 0.0610(10) Uani 1 1 d .
H2A H 0.467(5) -0.080(4) 0.162(3) 0.073 Uiso 1 1 d .
H2B H 0.396(5) -0.026(4) 0.120(3) 0.073 Uiso 1 1 d .
F1 F 0.0932(2) 0.98019(19) 0.36100(17) 0.0638(8) Uani 1 1 d .
F2 F -0.1105(2) 1.04093(19) 0.35524(16) 0.0637(8) Uani 1 1 d .
F3 F -0.2786(2) 0.9087(2) 0.33803(17) 0.0631(8) Uani 1 1 d .
F4 F -0.2474(2) 0.7131(2) 0.32880(18) 0.0643(8) Uani 1 1 d .
F5 F 0.4037(2) 0.4116(2) 0.59500(13) 0.0533(7) Uani 1 1 d .
F6 F 0.5942(2) 0.34726(19) 0.55977(15) 0.0561(7) Uani 1 1 d .
F7 F 0.63089(19) 0.32464(19) 0.42849(15) 0.0539(7) Uani 1 1 d .
F8 F 0.47681(19) 0.3590(2) 0.33018(13) 0.0512(6) Uani 1 1 d .
F9 F 0.1246(2) 0.6438(2) 0.09593(14) 0.0544(7) Uani 1 1 d .
F10 F 0.1347(2) 0.5748(2) -0.03515(14) 0.0647(8) Uani 1 1 d .
F11 F 0.1348(3) 0.3800(3) -0.07645(14) 0.0722(9) Uani 1 1 d .
F12 F 0.1220(2) 0.2485(2) 0.01357(15) 0.0676(8) Uani 1 1 d .
F13 F 0.7904(3) -0.2156(2) 0.1536(2) 0.1004(14) Uani 1 1 d .
F14 F 1.0075(3) -0.2313(3) 0.1716(2) 0.0948(13) Uani 1 1 d .
F15 F 1.1393(2) -0.0693(3) 0.20426(19) 0.0785(10) Uani 1 1 d .
F16 F 1.0615(2) 0.1114(2) 0.22241(19) 0.0741(9) Uani 1 1 d .
F17 F 0.3862(2) 0.4303(2) 0.20466(15) 0.0627(8) Uani 1 1 d .
F18 F 0.3528(2) 0.5751(2) 0.1263(2) 0.0766(10) Uani 1 1 d .
F19 F 0.3637(3) 0.5384(3) -0.0079(2) 0.0890(12) Uani 1 1 d .
F20 F 0.4186(3) 0.3592(3) -0.06459(17) 0.0893(11) Uani 1 1 d .
F21 F 0.2661(2) 0.1291(2) 0.44842(17) 0.0664(8) Uani 1 1 d .
F22 F 0.4089(2) 0.1383(2) 0.56147(16) 0.0636(8) Uani 1 1 d .
F23 F 0.6202(2) 0.1193(2) 0.55247(14) 0.0563(7) Uani 1 1 d .
F24 F 0.69328(19) 0.0950(2) 0.43028(14) 0.0531(7) Uani 1 1 d .
C1 C 0.0624(3) 0.6067(3) 0.3323(2) 0.0344(9) Uani 1 1 d .
C2 C 0.1494(3) 0.6789(3) 0.3410(2) 0.0397(10) Uani 1 1 d .
H2C H 0.2206 0.6575 0.3423 0.048 Uiso 1 1 calc R
C3 C 0.1348(3) 0.7773(3) 0.3476(2) 0.0435(10) Uani 1 1 d .
H3A H 0.1954 0.8227 0.3531 0.052 Uiso 1 1 calc R
C4 C 0.0304(3) 0.8125(3) 0.3463(2) 0.0394(10) Uani 1 1 d .
C5 C -0.0585(3) 0.7429(3) 0.3379(2) 0.0373(9) Uani 1 1 d .
C6 C -0.0389(3) 0.6408(3) 0.3313(2) 0.0383(9) Uani 1 1 d .
H6A H -0.0985 0.5944 0.3259 0.046 Uiso 1 1 calc R
C7 C 0.0094(4) 0.9131(3) 0.3529(2) 0.0446(11) Uani 1 1 d .
C8 C -0.0919(4) 0.9444(3) 0.3504(2) 0.0463(11) Uani 1 1 d .
C9 C -0.1793(4) 0.8761(3) 0.3416(2) 0.0462(11) Uani 1 1 d .
C10 C -0.1624(3) 0.7783(3) 0.3361(2) 0.0460(11) Uani 1 1 d .
C11 C 0.1787(3) 0.4630(3) 0.3762(2) 0.0361(9) Uani 1 1 d .
C12 C 0.1634(3) 0.4778(3) 0.4461(2) 0.0390(10) Uani 1 1 d .
H12A H 0.0981 0.5032 0.4584 0.047 Uiso 1 1 calc R
C13 C 0.2391(3) 0.4568(3) 0.4959(2) 0.0392(10) Uani 1 1 d .
H13A H 0.2253 0.4671 0.5418 0.047 Uiso 1 1 calc R
C14 C 0.3383(3) 0.4196(3) 0.4798(2) 0.0364(9) Uani 1 1 d .
C15 C 0.3561(3) 0.4060(3) 0.4108(2) 0.0346(9) Uani 1 1 d .
C16 C 0.2751(3) 0.4274(3) 0.3602(2) 0.0355(9) Uani 1 1 d .
H16A H 0.2877 0.4170 0.3141 0.043 Uiso 1 1 calc R
C17 C 0.4205(4) 0.3979(3) 0.5286(2) 0.0415(10) Uani 1 1 d .
C18 C 0.5159(3) 0.3664(3) 0.5125(2) 0.0423(10) Uani 1 1 d .
C19 C 0.5346(3) 0.3539(3) 0.4441(2) 0.0423(10) Uani 1 1 d .
C20 C 0.4569(3) 0.3720(3) 0.3955(2) 0.0390(10) Uani 1 1 d .
C21 C 0.0999(3) 0.4534(3) 0.2425(2) 0.0353(9) Uani 1 1 d .
C22 C 0.1077(3) 0.5157(3) 0.1948(2) 0.0378(9) Uani 1 1 d .
H22A H 0.1080 0.5847 0.2088 0.045 Uiso 1 1 calc R
C23 C 0.1153(3) 0.4821(3) 0.1253(2) 0.0400(10) Uani 1 1 d .
C24 C 0.1154(3) 0.3787(3) 0.1041(2) 0.0422(10) Uani 1 1 d .
C25 C 0.1081(4) 0.3137(3) 0.1530(2) 0.0490(11) Uani 1 1 d .
H25A H 0.1080 0.2446 0.1397 0.059 Uiso 1 1 calc R
C26 C 0.1014(3) 0.3497(3) 0.2194(2) 0.0426(10) Uani 1 1 d .
H26A H 0.0975 0.3046 0.2513 0.051 Uiso 1 1 calc R
C27 C 0.1226(4) 0.5459(3) 0.0772(2) 0.0443(10) Uani 1 1 d .
C28 C 0.1287(4) 0.5122(4) 0.0106(2) 0.0493(11) Uani 1 1 d .
C29 C 0.1280(4) 0.4107(4) -0.0104(2) 0.0543(13) Uani 1 1 d .
C30 C 0.1218(4) 0.3469(4) 0.0347(3) 0.0505(12) Uani 1 1 d .
C31 C 0.6533(4) 0.0577(4) 0.1782(2) 0.0502(11) Uani 1 1 d .
C32 C 0.6986(4) -0.0316(4) 0.1682(3) 0.0570(13) Uani 1 1 d .
H32A H 0.6525 -0.0892 0.1552 0.068 Uiso 1 1 calc R
C33 C 0.8106(4) -0.0417(4) 0.1765(3) 0.0531(12) Uani 1 1 d .
C34 C 0.8806(4) 0.0439(4) 0.1954(2) 0.0499(11) Uani 1 1 d .
C35 C 0.8350(4) 0.1363(4) 0.2057(3) 0.0546(12) Uani 1 1 d .
H35A H 0.8801 0.1946 0.2183 0.066 Uiso 1 1 calc R
C36 C 0.7259(4) 0.1416(4) 0.1974(3) 0.0540(12) Uani 1 1 d .
H36A H 0.6971 0.2046 0.2049 0.065 Uiso 1 1 calc R
C37 C 0.8570(4) -0.1337(4) 0.1688(3) 0.0659(15) Uani 1 1 d .
C38 C 0.9638(5) -0.1423(4) 0.1775(3) 0.0660(15) Uani 1 1 d .
C39 C 1.0321(4) -0.0583(4) 0.1950(3) 0.0582(13) Uani 1 1 d .
C40 C 0.9925(4) 0.0324(4) 0.2044(3) 0.0543(12) Uani 1 1 d .
C41 C 0.4868(4) 0.1532(4) 0.1279(3) 0.0518(12) Uani 1 1 d .
C42 C 0.4516(4) 0.2429(4) 0.1529(2) 0.0497(11) Uani 1 1 d .
H42A H 0.4439 0.2554 0.1997 0.060 Uiso 1 1 calc R
C43 C 0.4261(4) 0.3180(4) 0.1119(2) 0.0496(12) Uani 1 1 d .
C44 C 0.4346(4) 0.3008(4) 0.0411(3) 0.0559(13) Uani 1 1 d .
C45 C 0.4694(4) 0.2088(5) 0.0147(3) 0.0672(15) Uani 1 1 d .
H45A H 0.4747 0.1949 -0.0324 0.081 Uiso 1 1 calc R
C46 C 0.4957(4) 0.1390(4) 0.0561(3) 0.0623(14) Uani 1 1 d .
H46A H 0.5209 0.0787 0.0367 0.075 Uiso 1 1 calc R
C47 C 0.3955(4) 0.4121(4) 0.1386(3) 0.0538(12) Uani 1 1 d .
C48 C 0.3779(4) 0.4860(4) 0.0998(3) 0.0556(13) Uani 1 1 d .
C49 C 0.3843(4) 0.4665(4) 0.0312(4) 0.0656(15) Uani 1 1 d .
C50 C 0.4102(4) 0.3783(5) 0.0029(3) 0.0629(16) Uani 1 1 d .
C51 C 0.4842(3) 0.0841(3) 0.2486(3) 0.0467(11) Uani 1 1 d .
C52 C 0.3727(4) 0.0924(4) 0.2557(3) 0.0532(12) Uani 1 1 d .
H52A H 0.3232 0.0904 0.2158 0.064 Uiso 1 1 calc R
C53 C 0.3343(4) 0.1029(4) 0.3167(3) 0.0535(12) Uani 1 1 d .
H53A H 0.2592 0.1068 0.3184 0.064 Uiso 1 1 calc R
C54 C 0.4050(3) 0.1081(3) 0.3778(3) 0.0443(11) Uani 1 1 d .
C55 C 0.5171(3) 0.1000(3) 0.3724(2) 0.0416(10) Uani 1 1 d .
C56 C 0.5531(3) 0.0883(3) 0.3080(2) 0.0443(10) Uani 1 1 d .
H56A H 0.6278 0.0830 0.3053 0.053 Uiso 1 1 calc R
C57 C 0.3723(3) 0.1205(3) 0.4425(3) 0.0482(11) Uani 1 1 d .
C58 C 0.4420(4) 0.1258(3) 0.4995(3) 0.0480(11) Uani 1 1 d .
C59 C 0.5520(3) 0.1159(3) 0.4949(2) 0.0436(10) Uani 1 1 d .
C60 C 0.5868(3) 0.1034(3) 0.4332(2) 0.0422(10) Uani 1 1 d .
O3 O -0.1887(2) 0.3995(2) 0.24907(16) 0.0493(8) Uani 1 1 d .
C61 C -0.1966(5) 0.4289(5) 0.1823(3) 0.0702(16) Uani 1 1 d .
H61A H -0.1309 0.4676 0.1765 0.084 Uiso 1 1 calc R
H61B H -0.2068 0.3705 0.1469 0.084 Uiso 1 1 calc R
C62 C -0.2884(9) 0.4878(12) 0.1782(6) 0.222(8) Uani 1 1 d .
H62A H -0.2647 0.5566 0.1752 0.267 Uiso 1 1 calc R
H62B H -0.3372 0.4628 0.1364 0.267 Uiso 1 1 calc R
C63 C -0.3434(6) 0.4860(6) 0.2339(4) 0.106(3) Uani 1 1 d .
H63A H -0.4180 0.4585 0.2195 0.127 Uiso 1 1 calc R
H63B H -0.3462 0.5535 0.2580 0.127 Uiso 1 1 calc R
C64 C -0.2857(4) 0.4240(5) 0.2785(3) 0.0670(16) Uani 1 1 d .
H64A H -0.2680 0.4601 0.3248 0.080 Uiso 1 1 calc R
H64B H -0.3301 0.3635 0.2808 0.080 Uiso 1 1 calc R
O4 O -0.0243(2) 0.2697(2) 0.37732(17) 0.0469(7) Uani 1 1 d .
C65 C 0.0659(4) 0.2267(3) 0.4119(3) 0.0495(11) Uani 1 1 d .
H65A H 0.1335 0.2657 0.4106 0.059 Uiso 1 1 calc R
H65B H 0.0731 0.1583 0.3907 0.059 Uiso 1 1 calc R
C66 C 0.0417(5) 0.2285(6) 0.4831(3) 0.089(2) Uani 1 1 d .
H66A H 0.0688 0.1699 0.5020 0.107 Uiso 1 1 calc R
H66B H 0.0760 0.2883 0.5119 0.107 Uiso 1 1 calc R
C67 C -0.0755(5) 0.2287(5) 0.4806(3) 0.0802(18) Uani 1 1 d .
H67A H -0.0959 0.2719 0.5201 0.096 Uiso 1 1 calc R
H67B H -0.1066 0.1612 0.4807 0.096 Uiso 1 1 calc R
C68 C -0.1152(4) 0.2669(4) 0.4155(3) 0.0579(13) Uani 1 1 d .
H68A H -0.1744 0.2228 0.3895 0.070 Uiso 1 1 calc R
H68B H -0.1418 0.3337 0.4252 0.070 Uiso 1 1 calc R
O5 O 0.2802(4) -0.0432(4) 0.0692(3) 0.127(2) Uani 1 1 d .
C69 C 0.2203(8) 0.0302(7) 0.0414(6) 0.150(4) Uani 1 1 d D
H69A H 0.1838 0.0690 0.0763 0.180 Uiso 1 1 calc R
H69B H 0.2673 0.0754 0.0217 0.180 Uiso 1 1 calc R
C70 C 0.1475(15) -0.0210(14) -0.0075(8) 0.257(10) Uani 1 1 d D
H70A H 0.1631 -0.0054 -0.0523 0.309 Uiso 1 1 calc R
H70B H 0.0748 0.0008 -0.0007 0.309 Uiso 1 1 calc R
C71 C 0.1478(10) -0.1217(10) -0.0078(7) 0.175(6) Uani 1 1 d .
H71A H 0.1579 -0.1549 -0.0534 0.210 Uiso 1 1 calc R
H71B H 0.0787 -0.1471 0.0043 0.210 Uiso 1 1 calc R
C72 C 0.2374(6) -0.1408(6) 0.0425(5) 0.114(3) Uani 1 1 d .
H72A H 0.2114 -0.1753 0.0783 0.136 Uiso 1 1 calc R
H72B H 0.2916 -0.1802 0.0208 0.136 Uiso 1 1 calc R
O6 O 0.4505(4) -0.1850(4) 0.1893(3) 0.1061(18) Uani 1 1 d .
C73 C 0.3645(6) -0.1917(8) 0.2238(6) 0.144(4) Uani 1 1 d .
H73A H 0.3149 -0.2482 0.2029 0.173 Uiso 1 1 calc R
H73B H 0.3248 -0.1306 0.2253 0.173 Uiso 1 1 calc R
C74 C 0.4126(7) -0.2059(10) 0.2915(5) 0.171(6) Uani 1 1 d .
H74A H 0.4497 -0.1443 0.3161 0.206 Uiso 1 1 calc R
H74B H 0.3576 -0.2287 0.3184 0.206 Uiso 1 1 calc R
C75 C 0.4868(6) -0.2793(6) 0.2784(5) 0.105(3) Uani 1 1 d .
H75A H 0.4505 -0.3457 0.2659 0.127 Uiso 1 1 calc R
H75B H 0.5428 -0.2798 0.3174 0.127 Uiso 1 1 calc R
C76 C 0.5333(6) -0.2422(6) 0.2172(4) 0.099(2) Uani 1 1 d .
H76A H 0.6007 -0.2012 0.2324 0.119 Uiso 1 1 calc R
H76B H 0.5479 -0.2981 0.1836 0.119 Uiso 1 1 calc R

loop_
_atom_site_aniso_label
_atom_site_aniso_U_11
_atom_site_aniso_U_22
_atom_site_aniso_U_33
_atom_site_aniso_U_23
_atom_site_aniso_U_13
_atom_site_aniso_U_12
B1 0.036(2) 0.032(2) 0.036(3) 0.0001(19) 0.0050(19) 0.0016(19)
B2 0.053(3) 0.048(3) 0.053(3) -0.010(3) 0.003(3) -0.002(3)
O1 0.0414(16) 0.0334(16) 0.0414(17) 0.0053(13) 0.0013(13) 0.0009(13)
O2 0.061(2) 0.052(2) 0.063(2) -0.0037(17) -0.0097(18) -0.0027(18)
F1 0.0565(16) 0.0358(14) 0.094(2) -0.0101(14) 0.0122(15) -0.0065(12)
F2 0.0731(19) 0.0370(15) 0.079(2) -0.0066(14) 0.0146(16) 0.0131(13)
F3 0.0485(16) 0.0553(17) 0.084(2) -0.0015(15) 0.0087(14) 0.0165(13)
F4 0.0362(14) 0.0477(16) 0.105(3) 0.0009(15) 0.0058(14) -0.0007(12)
F5 0.0640(17) 0.0580(16) 0.0351(14) 0.0061(12) -0.0035(12) -0.0004(13)
F6 0.0530(15) 0.0499(16) 0.0602(18) 0.0093(13) -0.0167(13) 0.0035(12)
F7 0.0393(14) 0.0515(16) 0.0684(19) 0.0015(13) 0.0028(12) 0.0063(12)
F8 0.0441(14) 0.0629(17) 0.0456(15) -0.0014(12) 0.0102(11) 0.0087(12)
F9 0.0693(18) 0.0519(16) 0.0432(15) 0.0057(12) 0.0108(13) 0.0095(13)
F10 0.0665(18) 0.090(2) 0.0398(16) 0.0136(15) 0.0075(13) 0.0103(16)
F11 0.076(2) 0.101(2) 0.0332(15) -0.0143(15) 0.0093(14) 0.0013(18)
F12 0.081(2) 0.0592(18) 0.0545(18) -0.0236(14) 0.0110(15) -0.0029(15)
F13 0.072(2) 0.0495(19) 0.161(4) -0.037(2) -0.004(2) 0.0032(16)
F14 0.083(2) 0.068(2) 0.119(3) -0.036(2) 0.001(2) 0.0254(18)
F15 0.0561(18) 0.086(2) 0.092(3) -0.0011(19) 0.0179(17) 0.0128(16)
F16 0.0564(18) 0.0630(19) 0.103(3) 0.0158(18) 0.0092(17) -0.0083(15)
F17 0.0667(18) 0.0638(18) 0.0566(19) 0.0040(14) 0.0066(14) 0.0083(14)
F18 0.0627(19) 0.059(2) 0.108(3) 0.0193(19) 0.0017(18) 0.0068(15)
F19 0.0614(19) 0.113(3) 0.104(3) 0.066(2) 0.0026(19) 0.0018(19)
F20 0.073(2) 0.143(3) 0.056(2) 0.035(2) 0.0049(16) -0.002(2)
F21 0.0418(15) 0.084(2) 0.076(2) 0.0107(17) 0.0172(14) 0.0095(14)
F22 0.0649(18) 0.0669(19) 0.0607(19) 0.0025(15) 0.0203(15) 0.0065(14)
F23 0.0593(16) 0.0555(17) 0.0505(17) -0.0010(13) 0.0007(13) 0.0034(13)
F24 0.0371(13) 0.0625(17) 0.0575(17) 0.0009(13) 0.0034(12) 0.0058(12)
C1 0.038(2) 0.035(2) 0.028(2) 0.0018(16) 0.0034(16) 0.0005(17)
C2 0.040(2) 0.040(2) 0.037(2) -0.0020(18) 0.0031(18) 0.0017(18)
C3 0.040(2) 0.039(2) 0.049(3) -0.003(2) 0.0064(19) -0.0066(19)
C4 0.044(2) 0.033(2) 0.039(2) -0.0030(18) 0.0038(18) 0.0009(18)
C5 0.038(2) 0.032(2) 0.039(2) -0.0016(17) 0.0040(18) 0.0029(17)
C6 0.040(2) 0.034(2) 0.038(2) -0.0011(18) 0.0015(18) -0.0035(18)
C7 0.051(3) 0.033(2) 0.047(3) -0.0054(19) 0.010(2) -0.004(2)
C8 0.059(3) 0.032(2) 0.047(3) -0.0015(19) 0.010(2) 0.010(2)
C9 0.046(3) 0.042(3) 0.048(3) -0.002(2) 0.004(2) 0.013(2)
C10 0.039(2) 0.043(3) 0.053(3) 0.000(2) 0.004(2) -0.001(2)
C11 0.041(2) 0.029(2) 0.036(2) -0.0009(17) 0.0017(17) 0.0006(17)
C12 0.042(2) 0.037(2) 0.036(2) -0.0029(18) 0.0055(18) 0.0025(18)
C13 0.048(2) 0.037(2) 0.031(2) -0.0019(17) 0.0049(18) 0.0012(19)
C14 0.044(2) 0.025(2) 0.038(2) -0.0002(16) 0.0019(18) -0.0048(17)
C15 0.040(2) 0.028(2) 0.035(2) 0.0008(16) 0.0053(17) -0.0022(17)
C16 0.042(2) 0.034(2) 0.029(2) -0.0008(16) 0.0043(17) 0.0005(17)
C17 0.053(3) 0.035(2) 0.034(2) 0.0026(18) -0.0025(19) -0.0048(19)
C18 0.045(2) 0.028(2) 0.050(3) 0.0052(18) -0.009(2) 0.0003(18)
C19 0.036(2) 0.031(2) 0.057(3) 0.0024(19) -0.001(2) 0.0013(17)
C20 0.043(2) 0.035(2) 0.038(2) 0.0000(18) 0.0048(19) 0.0022(18)
C21 0.034(2) 0.034(2) 0.035(2) -0.0033(17) 0.0008(17) 0.0021(17)
C22 0.039(2) 0.037(2) 0.033(2) -0.0064(18) 0.0015(17) 0.0006(18)
C23 0.035(2) 0.043(2) 0.038(2) -0.0032(19) -0.0002(18) 0.0030(18)
C24 0.038(2) 0.045(3) 0.039(2) -0.0085(19) 0.0037(18) -0.0018(19)
C25 0.051(3) 0.039(2) 0.051(3) -0.012(2) 0.005(2) -0.001(2)
C26 0.049(2) 0.039(2) 0.038(2) -0.0002(19) 0.0027(19) 0.0000(19)
C27 0.046(2) 0.051(3) 0.035(2) 0.003(2) 0.0038(19) 0.006(2)
C28 0.042(2) 0.067(3) 0.038(3) 0.008(2) 0.001(2) 0.005(2)
C29 0.046(3) 0.080(4) 0.032(2) -0.010(2) 0.003(2) 0.003(2)
C30 0.048(3) 0.050(3) 0.046(3) -0.015(2) 0.002(2) -0.001(2)
C31 0.056(3) 0.047(3) 0.044(3) -0.006(2) 0.007(2) 0.003(2)
C32 0.056(3) 0.049(3) 0.060(3) -0.011(2) 0.003(2) 0.000(2)
C33 0.059(3) 0.050(3) 0.046(3) -0.012(2) 0.008(2) 0.004(2)
C34 0.057(3) 0.050(3) 0.043(3) 0.004(2) 0.011(2) 0.001(2)
C35 0.056(3) 0.045(3) 0.061(3) 0.003(2) 0.008(2) -0.001(2)
C36 0.058(3) 0.046(3) 0.057(3) -0.001(2) 0.008(2) 0.001(2)
C37 0.062(3) 0.055(3) 0.072(4) -0.022(3) 0.007(3) 0.001(3)
C38 0.070(4) 0.059(3) 0.065(4) -0.014(3) 0.009(3) 0.019(3)
C39 0.048(3) 0.071(4) 0.056(3) 0.001(3) 0.014(2) 0.010(3)
C40 0.055(3) 0.057(3) 0.051(3) 0.003(2) 0.013(2) 0.003(2)
C41 0.048(3) 0.057(3) 0.046(3) -0.001(2) 0.002(2) -0.004(2)
C42 0.047(3) 0.057(3) 0.042(3) -0.002(2) 0.001(2) 0.001(2)
C43 0.040(2) 0.067(3) 0.041(3) 0.013(2) -0.002(2) -0.004(2)
C44 0.047(3) 0.065(3) 0.053(3) 0.005(3) 0.002(2) -0.001(2)
C45 0.059(3) 0.098(5) 0.042(3) 0.011(3) 0.000(2) -0.004(3)
C46 0.063(3) 0.064(3) 0.054(3) -0.010(3) 0.009(3) 0.006(3)
C47 0.041(3) 0.056(3) 0.063(3) 0.011(3) 0.001(2) -0.001(2)
C48 0.038(2) 0.070(4) 0.058(3) 0.012(3) 0.000(2) -0.003(2)
C49 0.043(3) 0.064(4) 0.093(5) 0.027(3) 0.004(3) 0.003(3)
C50 0.044(3) 0.109(5) 0.038(3) 0.028(3) -0.002(2) -0.010(3)
C51 0.041(2) 0.043(3) 0.055(3) 0.003(2) 0.003(2) 0.0007(19)
C52 0.042(3) 0.058(3) 0.058(3) 0.011(2) -0.004(2) 0.000(2)
C53 0.034(2) 0.054(3) 0.072(4) 0.011(3) 0.002(2) 0.002(2)
C54 0.036(2) 0.039(2) 0.057(3) 0.006(2) 0.005(2) -0.0007(18)
C55 0.035(2) 0.034(2) 0.055(3) 0.0024(19) 0.0037(19) 0.0025(17)
C56 0.036(2) 0.041(2) 0.055(3) 0.005(2) 0.003(2) 0.0013(19)
C57 0.034(2) 0.045(3) 0.067(3) 0.010(2) 0.011(2) 0.0049(19)
C58 0.053(3) 0.039(2) 0.054(3) 0.004(2) 0.017(2) 0.004(2)
C59 0.044(2) 0.036(2) 0.049(3) 0.0031(19) -0.003(2) 0.0025(19)
C60 0.037(2) 0.036(2) 0.052(3) 0.002(2) 0.006(2) 0.0028(18)
O3 0.0421(17) 0.067(2) 0.0386(17) 0.0082(15) 0.0051(13) 0.0027(15)
C61 0.065(3) 0.108(5) 0.039(3) 0.022(3) 0.000(2) -0.002(3)
C62 0.168(10) 0.41(2) 0.158(11) 0.194(14) 0.061(9) 0.156(13)
C63 0.068(4) 0.118(6) 0.117(7) -0.018(5) -0.019(4) 0.038(4)
C64 0.048(3) 0.096(4) 0.054(3) -0.006(3) 0.012(2) 0.002(3)
O4 0.0445(17) 0.0423(17) 0.056(2) 0.0113(15) 0.0104(15) 0.0040(14)
C65 0.049(3) 0.038(2) 0.061(3) 0.008(2) 0.004(2) 0.007(2)
C66 0.080(4) 0.135(6) 0.055(4) 0.027(4) 0.007(3) -0.003(4)
C67 0.081(4) 0.111(5) 0.049(3) 0.003(3) 0.019(3) 0.003(4)
C68 0.051(3) 0.049(3) 0.079(4) 0.013(3) 0.024(3) 0.008(2)
O5 0.104(4) 0.079(3) 0.174(6) 0.011(3) -0.075(4) -0.009(3)
C69 0.119(7) 0.138(9) 0.182(12) 0.049(8) -0.054(7) 0.021(6)
C70 0.27(2) 0.35(3) 0.147(13) 0.098(17) -0.100(13) 0.01(2)
C71 0.151(10) 0.214(14) 0.130(10) -0.002(10) -0.060(8) -0.053(11)
C72 0.083(5) 0.114(6) 0.123(7) -0.029(5) -0.012(5) -0.026(4)
O6 0.068(3) 0.111(4) 0.149(5) 0.064(4) -0.002(3) 0.012(3)
C73 0.072(5) 0.205(11) 0.183(11) 0.085(9) 0.044(6) 0.067(6)
C74 0.106(7) 0.341(17) 0.075(6) 0.009(8) 0.036(5) 0.105(9)
C75 0.084(5) 0.104(6) 0.137(8) 0.061(5) -0.002(5) 0.006(4)
C76 0.095(5) 0.129(7) 0.083(5) 0.030(5) 0.023(4) 0.035(5)

loop_
_atom_type_symbol
_atom_type_description
_atom_type_scat_dispersion_real
_atom_type_scat_dispersion_imag
_atom_type_scat_source
C C 0.0181 0.0091 'International Tables Vol C Tables 4.2.6.8 and 6.1.1.4'
H H 0.0000 0.0000 'International Tables Vol C Tables 4.2.6.8 and 6.1.1.4'
B B 0.0090 0.0039 'International Tables Vol C Tables 4.2.6.8 and 6.1.1.4'
O O 0.0492 0.0322 'International Tables Vol C Tables 4.2.6.8 and 6.1.1.4'
F F 0.0727 0.0534 'International Tables Vol C Tables 4.2.6.8 and 6.1.1.4'

loop_
_geom_angle_atom_site_label_1
_geom_angle_atom_site_label_2
_geom_angle_atom_site_label_3
_geom_angle
O1 B1 C1 105.9(3)
O1 B1 C21 106.9(3)
C1 B1 C21 111.7(3)
O1 B1 C11 104.6(3)
C1 B1 C11 111.9(3)
C21 B1 C11 115.1(3)
O2 B2 C41 104.9(4)
O2 B2 C51 107.3(4)
C41 B2 C51 114.2(4)
O2 B2 C31 106.0(4)
C41 B2 C31 111.6(4)
C51 B2 C31 112.0(4)
B1 O1 H1A 114(3)
B1 O1 H1B 117(3)
H1A O1 H1B 109(4)
B2 O2 H2A 112(4)
B2 O2 H2B 113(4)
H2A O2 H2B 101(5)
C6 C1 C2 116.7(4)
C6 C1 B1 123.0(3)
C2 C1 B1 120.3(4)
C3 C2 C1 122.8(4)
C3 C2 H2C 118.6
C1 C2 H2C 118.6
C2 C3 C4 120.5(4)
C2 C3 H3A 119.7
C4 C3 H3A 119.7
C7 C4 C3 123.6(4)
C7 C4 C5 118.0(4)
C3 C4 C5 118.5(4)
C10 C5 C4 118.2(4)
C10 C5 C6 123.0(4)
C4 C5 C6 118.8(4)
C1 C6 C5 122.8(4)
C1 C6 H6A 118.6
C5 C6 H6A 118.6
F1 C7 C8 119.2(4)
F1 C7 C4 118.6(4)
C8 C7 C4 122.1(4)
F2 C8 C7 121.3(4)
F2 C8 C9 118.7(4)
C7 C8 C9 120.0(4)
F3 C9 C10 121.4(4)
F3 C9 C8 118.9(4)
C10 C9 C8 119.7(4)
F4 C10 C9 119.1(4)
F4 C10 C5 118.9(4)
C9 C10 C5 122.0(4)
C16 C11 C12 117.2(4)
C16 C11 B1 123.8(4)
C12 C11 B1 119.0(4)
C13 C12 C11 122.5(4)
C13 C12 H12A 118.8
C11 C12 H12A 118.8
C12 C13 C14 120.6(4)
C12 C13 H13A 119.7
C14 C13 H13A 119.7
C17 C14 C15 118.4(4)
C17 C14 C13 123.6(4)
C15 C14 C13 118.0(4)
C14 C15 C16 119.9(4)
C14 C15 C20 117.6(4)
C16 C15 C20 122.5(4)
C11 C16 C15 121.8(4)
C11 C16 H16A 119.1
C15 C16 H16A 119.1
C18 C17 F5 118.9(4)
C18 C17 C14 122.7(4)
F5 C17 C14 118.4(4)
F6 C18 C17 122.0(4)
F6 C18 C19 118.8(4)
C17 C18 C19 119.2(4)
F7 C19 C20 121.1(4)
F7 C19 C18 118.9(4)
C20 C19 C18 120.0(4)
C19 C20 F8 118.8(4)
C19 C20 C15 122.1(4)
F8 C20 C15 119.1(4)
C22 C21 C26 116.7(4)
C22 C21 B1 123.4(4)
C26 C21 B1 119.9(4)
C21 C22 C23 123.3(4)
C21 C22 H22A 118.4
C23 C22 H22A 118.4
C27 C23 C22 122.8(4)
C27 C23 C24 118.7(4)
C22 C23 C24 118.6(4)
C30 C24 C25 123.7(4)
C30 C24 C23 117.6(4)
C25 C24 C23 118.7(4)
C26 C25 C24 120.6(4)
C26 C25 H25A 119.7
C24 C25 H25A 119.7
C25 C26 C21 122.2(4)
C25 C26 H26A 118.9
C21 C26 H26A 118.9
F9 C27 C28 118.0(4)
F9 C27 C23 120.1(4)
C28 C27 C23 121.9(4)
F10 C28 C27 121.1(5)
F10 C28 C29 119.5(4)
C27 C28 C29 119.4(5)
C30 C29 F11 121.8(5)
C30 C29 C28 120.3(4)
F11 C29 C28 117.9(5)
C29 C30 F12 119.6(4)
C29 C30 C24 122.0(4)
F12 C30 C24 118.4(5)
C32 C31 C36 116.2(5)
C32 C31 B2 123.6(4)
C36 C31 B2 120.0(4)
C31 C32 C33 123.0(5)
C31 C32 H32A 118.5
C33 C32 H32A 118.5
C37 C33 C32 122.9(5)
C37 C33 C34 117.9(5)
C32 C33 C34 119.2(4)
C35 C34 C40 123.1(4)
C35 C34 C33 118.4(5)
C40 C34 C33 118.5(5)
C36 C35 C34 119.9(5)
C36 C35 H35A 120.0
C34 C35 H35A 120.0
C35 C36 C31 123.3(5)
C35 C36 H36A 118.3
C31 C36 H36A 118.3
C38 C37 F13 119.7(5)
C38 C37 C33 122.3(5)
F13 C37 C33 118.0(5)
C37 C38 F14 121.8(5)
C37 C38 C39 119.7(5)
F14 C38 C39 118.5(5)
F15 C39 C40 120.7(5)
F15 C39 C38 118.4(5)
C40 C39 C38 120.9(5)
F16 C40 C39 118.9(5)
F16 C40 C34 120.4(4)
C39 C40 C34 120.7(5)
C42 C41 C46 115.3(5)
C42 C41 B2 124.2(5)
C46 C41 B2 120.4(5)
C41 C42 C43 123.2(5)
C41 C42 H42A 118.4
C43 C42 H42A 118.4
C47 C43 C42 122.9(5)
C47 C43 C44 117.4(5)
C42 C43 C44 119.7(5)
C45 C44 C50 124.9(5)
C45 C44 C43 117.6(5)
C50 C44 C43 117.5(5)
C46 C45 C44 121.0(5)
C46 C45 H45A 119.5
C44 C45 H45A 119.5
C45 C46 C41 123.1(5)
C45 C46 H46A 118.5
C41 C46 H46A 118.5
F17 C47 C48 118.6(5)
F17 C47 C43 118.8(4)
C48 C47 C43 122.6(5)
F18 C48 C47 121.7(5)
F18 C48 C49 119.5(5)
C47 C48 C49 118.7(5)
C50 C49 F19 119.7(6)
C50 C49 C48 121.2(5)
F19 C49 C48 119.0(6)
C49 C50 F20 121.5(5)
C49 C50 C44 122.5(5)
F20 C50 C44 116.0(6)
C56 C51 C52 116.3(5)
C56 C51 B2 123.1(4)
C52 C51 B2 120.6(4)
C53 C52 C51 123.1(5)
C53 C52 H52A 118.4
C51 C52 H52A 118.4
C52 C53 C54 120.7(4)
C52 C53 H53A 119.6
C54 C53 H53A 119.6
C57 C54 C53 124.4(4)
C57 C54 C55 118.1(4)
C53 C54 C55 117.5(4)
C60 C55 C56 122.9(4)
C60 C55 C54 117.3(4)
C56 C55 C54 119.7(4)
C51 C56 C55 122.6(4)
C51 C56 H56A 118.7
C55 C56 H56A 118.7
C58 C57 F21 118.4(4)
C58 C57 C54 122.7(4)
F21 C57 C54 118.8(4)
F22 C58 C57 121.8(4)
F22 C58 C59 118.5(4)
C57 C58 C59 119.7(4)
F23 C59 C60 121.8(4)
F23 C59 C58 118.8(4)
C60 C59 C58 119.4(4)
C59 C60 F24 118.2(4)
C59 C60 C55 122.7(4)
F24 C60 C55 119.1(4)
C61 O3 C64 108.7(4)
C62 C61 O3 105.1(6)
C62 C61 H61A 110.7
O3 C61 H61A 110.7
C62 C61 H61B 110.7
O3 C61 H61B 110.7
H61A C61 H61B 108.8
C63 C62 C61 111.5(7)
C63 C62 H62A 109.3
C61 C62 H62A 109.3
C63 C62 H62B 109.3
C61 C62 H62B 109.3
H62A C62 H62B 108.0
C62 C63 C64 107.3(6)
C62 C63 H63A 110.2
C64 C63 H63A 110.2
C62 C63 H63B 110.2
C64 C63 H63B 110.2
H63A C63 H63B 108.5
O3 C64 C63 106.1(5)
O3 C64 H64A 110.5
C63 C64 H64A 110.5
O3 C64 H64B 110.5
C63 C64 H64B 110.5
H64A C64 H64B 108.7
C65 O4 C68 109.8(4)
O4 C65 C66 105.3(4)
O4 C65 H65A 110.7
C66 C65 H65A 110.7
O4 C65 H65B 110.7
C66 C65 H65B 110.7
H65A C65 H65B 108.8
C67 C66 C65 106.5(5)
C67 C66 H66A 110.4
C65 C66 H66A 110.4
C67 C66 H66B 110.4
C65 C66 H66B 110.4
H66A C66 H66B 108.6
C66 C67 C68 105.8(5)
C66 C67 H67A 110.6
C68 C67 H67A 110.6
C66 C67 H67B 110.6
C68 C67 H67B 110.6
H67A C67 H67B 108.7
O4 C68 C67 106.5(4)
O4 C68 H68A 110.4
C67 C68 H68A 110.4
O4 C68 H68B 110.4
C67 C68 H68B 110.4
H68A C68 H68B 108.6
C69 O5 C72 112.5(6)
C70 C69 O5 104.3(10)
C70 C69 H69A 110.9
O5 C69 H69A 110.9
C70 C69 H69B 110.9
O5 C69 H69B 110.9
H69A C69 H69B 108.9
C69 C70 C71 113.4(12)
C69 C70 H70A 108.9
C71 C70 H70A 108.9
C69 C70 H70B 108.9
C71 C70 H70B 108.9
H70A C70 H70B 107.7
C70 C71 C72 107.3(10)
C70 C71 H71A 110.3
C72 C71 H71A 110.3
C70 C71 H71B 110.2
C72 C71 H71B 110.3
H71A C71 H71B 108.5
O5 C72 C71 102.2(8)
O5 C72 H72A 111.3
C71 C72 H72A 111.3
O5 C72 H72B 111.3
C71 C72 H72B 111.3
H72A C72 H72B 109.2
C73 O6 C76 108.8(6)
O6 C73 C74 103.4(7)
O6 C73 H73A 111.1
C74 C73 H73A 111.1
O6 C73 H73B 111.1
C74 C73 H73B 111.1
H73A C73 H73B 109.1
C75 C74 C73 103.3(8)
C75 C74 H74A 111.1
C73 C74 H74A 111.1
C75 C74 H74B 111.1
C73 C74 H74B 111.1
H74A C74 H74B 109.1
C74 C75 C76 99.5(7)
C74 C75 H75A 111.9
C76 C75 H75A 111.9
C74 C75 H75B 111.9
C76 C75 H75B 111.9
H75A C75 H75B 109.6
O6 C76 C75 104.0(6)
O6 C76 H76A 111.0
C75 C76 H76A 111.0
O6 C76 H76B 111.0
C75 C76 H76B 111.0
H76A C76 H76B 109.0

loop_
_geom_bond_atom_site_label_1
_geom_bond_atom_site_label_2
_geom_bond_distance
B1 O1 1.583(5)
B1 C1 1.614(6)
B1 C21 1.618(6)
B1 C11 1.619(6)
B2 O2 1.589(6)
B2 C41 1.612(8)
B2 C51 1.624(8)
B2 C31 1.624(7)
O1 H1A 0.82(5)
O1 H1B 0.95(5)
O2 H2A 0.93(6)
O2 H2B 0.94(6)
F1 C7 1.351(5)
F2 C8 1.347(5)
F3 C9 1.337(5)
F4 C10 1.347(5)
F5 C17 1.362(5)
F6 C18 1.342(5)
F7 C19 1.346(5)
F8 C20 1.351(5)
F9 C27 1.344(5)
F10 C28 1.344(6)
F11 C29 1.349(5)
F12 C30 1.360(5)
F13 C37 1.352(6)
F14 C38 1.355(6)
F15 C39 1.353(6)
F16 C40 1.343(6)
F17 C47 1.334(6)
F18 C48 1.332(6)
F19 C49 1.353(6)
F20 C50 1.361(6)
F21 C57 1.360(5)
F22 C58 1.347(5)
F23 C59 1.348(5)
F24 C60 1.353(5)
C1 C6 1.371(6)
C1 C2 1.424(6)
C2 C3 1.361(6)
C2 H2C 0.9500
C3 C4 1.413(6)
C3 H3A 0.9500
C4 C7 1.407(6)
C4 C5 1.420(6)
C5 C10 1.407(6)
C5 C6 1.422(6)
C6 H6A 0.9500
C7 C8 1.356(6)
C8 C9 1.393(6)
C9 C10 1.360(6)
C11 C16 1.379(6)
C11 C12 1.427(6)
C12 C13 1.363(6)
C12 H12A 0.9500
C13 C14 1.421(6)
C13 H13A 0.9500
C14 C17 1.406(6)
C14 C15 1.416(6)
C15 C16 1.418(6)
C15 C20 1.418(6)
C16 H16A 0.9500
C17 C18 1.348(6)
C18 C19 1.408(7)
C19 C20 1.350(6)
C21 C22 1.374(6)
C21 C26 1.439(6)
C22 C23 1.423(6)
C22 H22A 0.9500
C23 C27 1.394(6)
C23 C24 1.425(6)
C24 C30 1.415(6)
C24 C25 1.420(7)
C25 C26 1.371(6)
C25 H25A 0.9500
C26 H26A 0.9500
C27 C28 1.368(6)
C28 C29 1.399(7)
C29 C30 1.346(7)
C31 C32 1.372(7)
C31 C36 1.422(6)
C32 C33 1.410(7)
C32 H32A 0.9500
C33 C37 1.408(7)
C33 C34 1.421(7)
C34 C35 1.412(7)
C34 C40 1.412(7)
C35 C36 1.365(7)
C35 H35A 0.9500
C36 H36A 0.9500
C37 C38 1.343(7)
C38 C39 1.390(8)
C39 C40 1.357(7)
C41 C42 1.377(7)
C41 C46 1.444(7)
C42 C43 1.424(7)
C42 H42A 0.9500
C43 C47 1.416(7)
C43 C44 1.426(7)
C44 C45 1.407(8)
C44 C50 1.413(8)
C45 C46 1.374(8)
C45 H45A 0.9500
C46 H46A 0.9500
C47 C48 1.367(7)
C48 C49 1.379(8)
C49 C50 1.336(8)
C51 C56 1.380(6)
C51 C52 1.430(6)
C52 C53 1.359(7)
C52 H52A 0.9500
C53 C54 1.418(7)
C53 H53A 0.9500
C54 C57 1.397(7)
C54 C55 1.431(6)
C55 C60 1.409(6)
C55 C56 1.411(6)
C56 H56A 0.9500
C57 C58 1.348(7)
C58 C59 1.405(6)
C59 C60 1.351(6)
O3 C61 1.443(6)
O3 C64 1.446(6)
C61 C62 1.434(11)
C61 H61A 0.9900
C61 H61B 0.9900
C62 C63 1.384(12)
C62 H62A 0.9900
C62 H62B 0.9900
C63 C64 1.464(9)
C63 H63A 0.9900
C63 H63B 0.9900
C64 H64A 0.9900
C64 H64B 0.9900
O4 C65 1.445(5)
O4 C68 1.447(5)
C65 C66 1.490(8)
C65 H65A 0.9900
C65 H65B 0.9900
C66 C67 1.466(8)
C66 H66A 0.9900
C66 H66B 0.9900
C67 C68 1.509(8)
C67 H67A 0.9900
C67 H67B 0.9900
C68 H68A 0.9900
C68 H68B 0.9900
O5 C69 1.414(9)
O5 C72 1.433(8)
C69 C70 1.359(13)
C69 H69A 0.9900
C69 H69B 0.9900
C70 C71 1.381(17)
C70 H70A 0.9900
C70 H70B 0.9900
C71 C72 1.475(13)
C71 H71A 0.9900
C71 H71B 0.9900
C72 H72A 0.9900
C72 H72B 0.9900
O6 C73 1.354(9)
O6 C76 1.433(8)
C73 C74 1.461(12)
C73 H73A 0.9900
C73 H73B 0.9900
C74 C75 1.418(11)
C74 H74A 0.9900
C74 H74B 0.9900
C75 C76 1.553(10)
C75 H75A 0.9900
C75 H75B 0.9900
C76 H76A 0.9900
C76 H76B 0.9900
